data_1559396
loop_
_publ_author_name
'Zhang, Sitian'
'He, Yan'
'Li, Fengli'
'Lin, Shuang'
'Yang, Beiye'
'Mo, Shuyuan'
'Li, Huaqiang'
'Wang, Jianping'
'Qi, Changxing'
'Hu, Zhengxi'
'Zhang, Yonghui'

_publ_section_title
;
 Bioassay-Directed Isolation of Antibacterial Metabolites from an
 Arthropod-Derived Penicillium chrysogenum
;
_journal_name_full 'Journal of Natural Products'
_journal_paper_doi 10.1021/acs.jnatprod.0c00873
_journal_year 2020
_chemical_absolute_configuration ad
_chemical_formula_moiety 'C20 H28 O4'
_chemical_formula_sum 'C20 H28 O4'
_chemical_formula_weight 332.42
_space_group_crystal_system monoclinic
_space_group_IT_number 4
_space_group_name_Hall 'P 2yb'
_space_group_name_H-M_alt 'P 1 21 1'
_atom_sites_solution_hydrogens geom
_cell_angle_alpha 90
_cell_angle_beta 91.5640(10)
_cell_angle_gamma 90
_cell_formula_units_Z 4
_cell_length_a 8.4465(2)
_cell_length_b 13.0493(4)
_cell_length_c 15.8066(5)
_cell_measurement_reflns_used 9763
_cell_measurement_temperature 100.(2)
_cell_measurement_theta_max 72.3988
_cell_measurement_theta_min 2.7966
_cell_volume 1741.57(9)
_computing_cell_refinement 'SAINT V8.38A (Bruker AXS Inc., 2017)'
_computing_data_collection 'Bruker Instrument Service vV6.2.9'
_computing_data_reduction 'SAINT V8.38A (Bruker AXS Inc., 2017)'
_computing_structure_refinement 'SHELXL-2017/1 (Sheldrick, 2017)'
_computing_structure_solution 'SHELXT 2014/5 (Sheldrick, 2014)'
_diffrn_ambient_temperature 100.(2)
_diffrn_detector_area_resol_mean 7.3910
_diffrn_measured_fraction_theta_full 0.997
_diffrn_measured_fraction_theta_max 0.997
_diffrn_measurement_device_type 'Bruker D8 QUEST PHOTON II'
_diffrn_radiation_monochromator 'Helixos MX multilayer Optic'
_diffrn_radiation_type 'Cu K\a'
_diffrn_radiation_wavelength 1.54178
_diffrn_reflns_av_R_equivalents 0.0354
_diffrn_reflns_av_unetI/netI 0.0272
_diffrn_reflns_limit_h_max 10
_diffrn_reflns_limit_h_min -10
_diffrn_reflns_limit_k_max 15
_diffrn_reflns_limit_k_min -16
_diffrn_reflns_limit_l_max 18
_diffrn_reflns_limit_l_min -19
_diffrn_reflns_number 33596
_diffrn_reflns_theta_full 72.43
_diffrn_reflns_theta_max 72.43
_diffrn_reflns_theta_min 2.80
_diffrn_source 'Ius Diamond'
_diffrn_source_type Microfocus
_exptl_absorpt_coefficient_mu 0.696
_exptl_absorpt_correction_T_max 0.92
_exptl_absorpt_correction_T_min 0.82
_exptl_absorpt_correction_type multi-scan
_exptl_absorpt_process_details
;
SADABS-2016/2 - Bruker AXS area detector scaling and absorption correction
;
_exptl_crystal_colour 'clear light colourless'
_exptl_crystal_density_diffrn 1.268
_exptl_crystal_density_method 'not measured'
_exptl_crystal_description block
_exptl_crystal_F_000 720
_exptl_crystal_size_max 0.330
_exptl_crystal_size_mid 0.300
_exptl_crystal_size_min 0.120
_refine_diff_density_max 0.243
_refine_diff_density_min -0.215
_refine_ls_abs_structure_details
;

Flack x determined using 3226 quotients [(I+)-(I-)]/[(I+)+(I-)]
(Parsons, Flack and Wagner, Acta Cryst. B69 (2013) 249-259).
;
_refine_ls_abs_structure_Flack 0.06(3)
_refine_ls_extinction_method none
_refine_ls_goodness_of_fit_ref 1.043
_refine_ls_hydrogen_treatment constr
_refine_ls_matrix_type full
_refine_ls_number_parameters 443
_refine_ls_number_reflns 6874
_refine_ls_number_restraints 1
_refine_ls_restrained_S_all 1.043
_refine_ls_R_factor_all 0.0283
_refine_ls_R_factor_gt 0.0282
_refine_ls_shift/su_max 0.001
_refine_ls_shift/su_mean 0.000
_refine_ls_structure_factor_coef Fsqd
_refine_ls_weighting_details 'w=1/[\s^2^(Fo^2^)+(0.0439P)^2^+0.2973P] where P=(Fo^2^+2Fc^2^)/3'
_refine_ls_weighting_scheme calc
_refine_ls_wR_factor_gt 0.0721
_refine_ls_wR_factor_ref 0.0722
_reflns_number_gt 6849
_reflns_number_total 6874
_reflns_threshold_expression 'I > 2\s(I)'
_cod_data_source_file np0c00873_si_003.cif
_cod_data_source_block zyh_zst145
_cod_depositor_comments
;
The following automatic conversions were performed:

data item '_exptl_absorpt_correction_type' value 'Multi-Scan' was
changed to 'multi-scan' in accordance with the
/home/data/users/saulius/crontab/automatic-downloads/rss-feeds/ACS/lib/dictionaries/cif_core.dic
dictionary named 'cif_core.dic' version 2.4.2 last updated on
2011-04-26.

Automatic conversion script
Id: cif_fix_values 7556 2019-12-06 15:28:31Z antanas 
;
_cod_database_code 1559396

loop_
_space_group_symop_operation_xyz
'x, y, z'
'-x, y+1/2, -z'

loop_
_atom_site_type_symbol
_atom_site_label
_atom_site_fract_x
_atom_site_fract_y
_atom_site_fract_z
_atom_site_U_iso_or_equiv
_atom_site_adp_type
_atom_site_calc_flag
_atom_site_refinement_flags_adp
_atom_site_refinement_flags_occupancy
_atom_site_refinement_flags_posn
_atom_site_occupancy
_atom_site_disorder_assembly
_atom_site_disorder_group
O O1 0.25813(14) 0.74476(9) 0.87367(8) 0.0202(3) Uani d . . . 1 . .
O O2 0.07133(14) 0.62431(9) 0.88333(8) 0.0173(2) Uani d . . . 1 . .
H H55 0.144976 0.592849 0.908946 0.026 Uiso calc U . R 1 . .
O O3 -0.45034(15) 0.92049(11) 0.63525(9) 0.0252(3) Uani d . . . 1 . .
O O4 -0.60251(15) 0.73535(11) 0.50588(9) 0.0260(3) Uani d . . . 1 . .
O O5 0.49719(14) 0.61216(9) 0.89946(8) 0.0188(2) Uani d . . . 1 . .
H H56 0.422334 0.654076 0.893095 0.028 Uiso calc U . R 1 . .
O O6 1.16036(14) 0.18899(10) 0.73174(8) 0.0212(3) Uani d . . . 1 . .
O O7 1.00075(13) 0.19332(9) 0.92742(7) 0.0166(2) Uani d . . . 1 . .
O O8 0.30522(14) 0.51491(9) 0.95184(8) 0.0188(3) Uani d . . . 1 . .
C C1 0.12244(19) 0.71531(12) 0.85944(10) 0.0146(3) Uani d . . . 1 . .
C C2 -0.00504(19) 0.77889(12) 0.81416(10) 0.0143(3) Uani d . . . 1 . .
C C3 -0.06977(18) 0.71864(12) 0.73606(10) 0.0116(3) Uani d . . . 1 . .
H H26 -0.087622 0.645204 0.751181 0.014 Uiso calc U . R 1 . .
C C4 -0.22249(18) 0.76533(12) 0.69417(9) 0.0123(3) Uani d . . . 1 . .
H H25 -0.245339 0.833652 0.719772 0.015 Uiso calc U . R 1 . .
C C5 -0.19255(18) 0.77758(12) 0.59622(9) 0.0124(3) Uani d . . . 1 . .
C C6 -0.33068(19) 0.71539(13) 0.55123(10) 0.0148(3) Uani d . . . 1 . .
C C7 -0.4837(2) 0.77699(14) 0.53427(10) 0.0184(3) Uani d . . . 1 . .
C C8 -0.4897(2) 0.88967(15) 0.54930(12) 0.0240(4) Uani d . . . 1 . .
H H1 -0.575937 0.928686 0.519034 0.029 Uiso calc U . R 1 . .
C C9 -0.1288(2) 0.80400(14) 0.88087(11) 0.0195(3) Uani d . . . 1 . .
H H4 -0.172501 0.740149 0.903058 0.029 Uiso calc U . R 1 . .
H H2 -0.214323 0.844873 0.854732 0.029 Uiso calc U . R 1 . .
H H3 -0.0784 0.842951 0.927258 0.029 Uiso calc U . R 1 . .
C C10 0.0712(2) 0.87297(12) 0.77257(11) 0.0166(3) Uani d . . . 1 . .
H H6 0.153618 0.903261 0.810635 0.02 Uiso calc U . R 1 . .
H H5 -0.00962 0.925853 0.759018 0.02 Uiso calc U . R 1 . .
C C11 0.14494(19) 0.83175(13) 0.69100(11) 0.0167(3) Uani d . . . 1 . .
H H7 0.260315 0.821367 0.699808 0.02 Uiso calc U . R 1 . .
H H27 0.127628 0.880825 0.643883 0.02 Uiso calc U . R 1 . .
C C12 0.06116(18) 0.72743(12) 0.67022(10) 0.0134(3) Uani d . . . 1 . .
C C13 0.18078(19) 0.63876(13) 0.67429(11) 0.0171(3) Uani d . . . 1 . .
H H8 0.123761 0.573374 0.675044 0.026 Uiso calc U . R 1 . .
H H10 0.247302 0.645027 0.725799 0.026 Uiso calc U . R 1 . .
H H9 0.247592 0.64131 0.624605 0.026 Uiso calc U . R 1 . .
C C14 -0.2931(2) 0.66642(15) 0.46524(11) 0.0235(4) Uani d . . . 1 . .
H H12 -0.385957 0.628608 0.443649 0.035 Uiso calc U . R 1 . .
H H11 -0.203452 0.619271 0.472524 0.035 Uiso calc U . R 1 . .
H H13 -0.266021 0.72027 0.424909 0.035 Uiso calc U . R 1 . .
C C15 -0.36921(19) 0.63393(13) 0.61842(11) 0.0170(3) Uani d . . . 1 . .
H H17 -0.474592 0.602971 0.606833 0.02 Uiso calc U . R 1 . .
H H16 -0.288327 0.579006 0.620137 0.02 Uiso calc U . R 1 . .
C C16 -0.36706(18) 0.69461(13) 0.70125(10) 0.0164(3) Uani d . . . 1 . .
H H14 -0.354937 0.648363 0.750653 0.02 Uiso calc U . R 1 . .
H H15 -0.46555 0.734932 0.706622 0.02 Uiso calc U . R 1 . .
C C17 -0.3425(2) 0.94566(14) 0.56988(12) 0.0229(4) Uani d . . . 1 . .
H H22 -0.341612 1.019299 0.552386 0.027 Uiso calc U . R 1 . .
C C18 -0.1838(2) 0.89243(13) 0.57007(10) 0.0174(3) Uani d . . . 1 . .
H H21 -0.11467 0.927672 0.613407 0.021 Uiso calc U . R 1 . .
C C19 -0.1132(3) 0.91434(17) 0.48335(12) 0.0299(4) Uani d . . . 1 . .
H H18 -0.176368 0.879491 0.439095 0.045 Uiso calc U . R 1 . .
H H20 -0.003918 0.889151 0.482857 0.045 Uiso calc U . R 1 . .
H H19 -0.114253 0.988339 0.472783 0.045 Uiso calc U . R 1 . .
C C20 -0.03132(18) 0.72269(13) 0.58552(10) 0.0145(3) Uani d . . . 1 . .
H H24 -0.048979 0.650426 0.568685 0.017 Uiso calc U . R 1 . .
H H23 0.029405 0.756925 0.540887 0.017 Uiso calc U . R 1 . .
C C21 0.6933(2) 0.48370(13) 1.00593(10) 0.0174(3) Uani d . . . 1 . .
H H53 0.746636 0.54311 0.981682 0.026 Uiso calc U . R 1 . .
H H54 0.771363 0.430002 1.018877 0.026 Uiso calc U . R 1 . .
H H28 0.641433 0.504193 1.057996 0.026 Uiso calc U . R 1 . .
C C22 0.56845(18) 0.44258(12) 0.94196(10) 0.0130(3) Uani d . . . 1 . .
C C23 0.63149(17) 0.41399(12) 0.85359(9) 0.0116(3) Uani d . . . 1 . .
H H52 0.650448 0.477151 0.819504 0.014 Uiso calc U . R 1 . .
C C24 0.78291(17) 0.34628(11) 0.85825(10) 0.0114(3) Uani d . . . 1 . .
H H51 0.80775 0.326528 0.918286 0.014 Uiso calc U . R 1 . .
C C25 0.74994(17) 0.24695(11) 0.80288(9) 0.0106(3) Uani d . . . 1 . .
C C26 0.73518(19) 0.14999(12) 0.85926(10) 0.0134(3) Uani d . . . 1 . .
H H37 0.666736 0.169389 0.907341 0.016 Uiso calc U . R 1 . .
C C27 0.89230(19) 0.11556(12) 0.89794(10) 0.0152(3) Uani d . . . 1 . .
H H47 0.888372 0.052378 0.933621 0.018 Uiso calc U . R 1 . .
C C28 1.04201(19) 0.13268(13) 0.85450(10) 0.0156(3) Uani d . . . 1 . .
H H29 1.126798 0.07997 0.863357 0.019 Uiso calc U . R 1 . .
C C29 0.44288(19) 0.52567(12) 0.93135(10) 0.0138(3) Uani d . . . 1 . .
C C30 0.92758(18) 0.39845(12) 0.81957(11) 0.0168(3) Uani d . . . 1 . .
H H50 0.915775 0.473926 0.820034 0.02 Uiso calc U . R 1 . .
H H49 1.02611 0.379837 0.851278 0.02 Uiso calc U . R 1 . .
C C31 0.93030(19) 0.35802(13) 0.72923(11) 0.0178(3) Uani d . . . 1 . .
H H48 1.036169 0.367008 0.704898 0.021 Uiso calc U . R 1 . .
H H30 0.85037 0.393181 0.692611 0.021 Uiso calc U . R 1 . .
C C32 0.88979(18) 0.24338(13) 0.73938(10) 0.0134(3) Uani d . . . 1 . .
C C33 0.8519(2) 0.19048(16) 0.65406(11) 0.0216(4) Uani d . . . 1 . .
H H32 0.943511 0.195911 0.61762 0.032 Uiso calc U . R 1 . .
H H33 0.760219 0.223841 0.626468 0.032 Uiso calc U . R 1 . .
H H31 0.827725 0.118053 0.663823 0.032 Uiso calc U . R 1 . .
C C34 1.04097(19) 0.18948(13) 0.77283(10) 0.0143(3) Uani d . . . 1 . .
C C35 0.6584(2) 0.05566(13) 0.81713(13) 0.0213(4) Uani d . . . 1 . .
H H34 0.652377 0.000024 0.858563 0.032 Uiso calc U . R 1 . .
H H35 0.722367 0.033538 0.769654 0.032 Uiso calc U . R 1 . .
H H36 0.55149 0.073184 0.796277 0.032 Uiso calc U . R 1 . .
C C36 0.59144(18) 0.27287(12) 0.75601(10) 0.0130(3) Uani d . . . 1 . .
H H39 0.612226 0.304469 0.700471 0.016 Uiso calc U . R 1 . .
H H38 0.528887 0.209602 0.746237 0.016 Uiso calc U . R 1 . .
C C37 0.49933(17) 0.34779(12) 0.81116(10) 0.0126(3) Uani d . . . 1 . .
C C38 0.38392(18) 0.40936(13) 0.75427(10) 0.0160(3) Uani d . . . 1 . .
H H40 0.443662 0.448801 0.713131 0.024 Uiso calc U . R 1 . .
H H42 0.322856 0.456299 0.789138 0.024 Uiso calc U . R 1 . .
H H41 0.311561 0.362286 0.72424 0.024 Uiso calc U . R 1 . .
C C39 0.41166(18) 0.29845(12) 0.88697(10) 0.0149(3) Uani d . . . 1 . .
H H44 0.297725 0.316308 0.884101 0.018 Uiso calc U . R 1 . .
H H43 0.421891 0.222896 0.885456 0.018 Uiso calc U . R 1 . .
C C40 0.49022(18) 0.34159(13) 0.96867(10) 0.0147(3) Uani d . . . 1 . .
H H46 0.410085 0.354255 1.012016 0.018 Uiso calc U . R 1 . .
H H45 0.570439 0.29321 0.992016 0.018 Uiso calc U . R 1 . .

loop_
_atom_site_aniso_label
_atom_site_aniso_U_11
_atom_site_aniso_U_22
_atom_site_aniso_U_33
_atom_site_aniso_U_12
_atom_site_aniso_U_13
_atom_site_aniso_U_23
O1 0.0190(6) 0.0127(6) 0.0282(6) 0.0029(5) -0.0100(5) -0.0040(5)
O2 0.0175(5) 0.0138(6) 0.0201(6) 0.0041(4) -0.0040(4) 0.0023(4)
O3 0.0207(6) 0.0252(7) 0.0294(7) 0.0061(5) -0.0063(5) -0.0042(6)
O4 0.0188(6) 0.0321(7) 0.0265(6) -0.0039(5) -0.0098(5) 0.0021(6)
O5 0.0176(5) 0.0107(5) 0.0281(6) 0.0053(4) 0.0011(5) 0.0023(5)
O6 0.0153(6) 0.0271(7) 0.0213(6) 0.0056(5) 0.0038(5) -0.0008(5)
O7 0.0163(5) 0.0190(6) 0.0144(5) 0.0034(5) -0.0009(4) -0.0029(5)
O8 0.0155(6) 0.0195(6) 0.0217(6) 0.0067(5) 0.0034(4) 0.0045(5)
C1 0.0189(8) 0.0117(7) 0.0128(7) 0.0041(6) -0.0028(6) -0.0049(6)
C2 0.0160(7) 0.0115(7) 0.0153(7) 0.0042(6) -0.0035(6) -0.0025(6)
C3 0.0112(7) 0.0105(7) 0.0129(7) 0.0023(5) -0.0002(5) -0.0006(5)
C4 0.0115(7) 0.0139(7) 0.0116(7) 0.0017(6) 0.0000(5) 0.0010(6)
C5 0.0124(7) 0.0128(7) 0.0119(7) -0.0015(6) -0.0010(5) 0.0005(6)
C6 0.0138(7) 0.0159(8) 0.0145(7) -0.0027(6) -0.0007(6) 0.0000(6)
C7 0.0169(8) 0.0230(9) 0.0152(7) -0.0023(7) -0.0045(6) 0.0036(6)
C8 0.0209(8) 0.0230(9) 0.0275(9) 0.0046(7) -0.0085(7) 0.0025(7)
C9 0.0242(9) 0.0189(8) 0.0153(7) 0.0110(7) -0.0013(6) -0.0020(6)
C10 0.0181(8) 0.0092(7) 0.0222(8) 0.0022(6) -0.0056(6) -0.0025(6)
C11 0.0131(7) 0.0131(7) 0.0238(8) -0.0021(6) -0.0016(6) 0.0004(6)
C12 0.0113(7) 0.0133(7) 0.0157(7) -0.0004(6) 0.0014(5) -0.0022(6)
C13 0.0125(7) 0.0165(8) 0.0222(8) 0.0026(6) 0.0012(6) -0.0035(6)
C14 0.0228(9) 0.0296(10) 0.0179(8) -0.0060(7) -0.0014(7) -0.0072(7)
C15 0.0128(7) 0.0161(8) 0.0221(8) -0.0029(6) -0.0011(6) 0.0038(7)
C16 0.0109(7) 0.0218(8) 0.0164(7) -0.0003(6) 0.0011(6) 0.0047(6)
C17 0.0255(9) 0.0160(8) 0.0265(9) 0.0016(7) -0.0101(7) 0.0033(7)
C18 0.0198(8) 0.0140(8) 0.0182(8) -0.0029(6) -0.0043(6) 0.0035(6)
C19 0.0380(10) 0.0278(10) 0.0238(9) -0.0085(9) 0.0006(8) 0.0112(8)
C20 0.0139(7) 0.0161(7) 0.0137(7) -0.0009(6) 0.0020(6) -0.0014(6)
C21 0.0178(8) 0.0161(8) 0.0180(7) 0.0036(6) -0.0034(6) -0.0024(6)
C22 0.0122(7) 0.0123(7) 0.0144(7) 0.0031(6) 0.0000(5) 0.0007(6)
C23 0.0105(6) 0.0096(7) 0.0146(7) 0.0019(6) -0.0002(5) 0.0009(6)
C24 0.0100(7) 0.0087(7) 0.0156(7) 0.0011(6) -0.0009(5) -0.0004(6)
C25 0.0103(7) 0.0091(7) 0.0125(7) 0.0006(5) 0.0001(5) -0.0004(5)
C26 0.0137(7) 0.0094(7) 0.0171(7) 0.0018(6) 0.0018(6) 0.0006(6)
C27 0.0171(8) 0.0124(7) 0.0162(7) 0.0049(6) 0.0008(6) 0.0015(6)
C28 0.0155(7) 0.0141(7) 0.0171(7) 0.0055(6) -0.0014(6) -0.0016(6)
C29 0.0167(7) 0.0126(7) 0.0121(7) 0.0043(6) -0.0007(6) -0.0014(6)
C30 0.0101(7) 0.0114(7) 0.0290(9) -0.0007(6) 0.0006(6) -0.0001(6)
C31 0.0125(7) 0.0173(8) 0.0238(8) 0.0014(6) 0.0031(6) 0.0064(6)
C32 0.0121(7) 0.0152(8) 0.0129(7) 0.0013(6) 0.0010(5) 0.0008(6)
C33 0.0193(8) 0.0317(10) 0.0137(8) 0.0050(7) -0.0001(6) -0.0027(7)
C34 0.0131(7) 0.0140(7) 0.0159(7) 0.0014(6) 0.0002(6) -0.0036(6)
C35 0.0223(8) 0.0104(8) 0.0310(10) -0.0006(6) -0.0019(7) 0.0000(6)
C36 0.0105(7) 0.0137(7) 0.0147(7) 0.0012(6) -0.0020(5) -0.0007(6)
C37 0.0094(7) 0.0118(7) 0.0166(7) 0.0012(6) -0.0011(5) 0.0006(6)
C38 0.0123(7) 0.0167(8) 0.0188(7) 0.0028(6) -0.0042(6) 0.0011(6)
C39 0.0105(7) 0.0134(7) 0.0207(8) 0.0008(6) 0.0015(6) 0.0019(6)
C40 0.0136(7) 0.0138(7) 0.0168(7) 0.0026(6) 0.0018(6) 0.0041(6)

loop_
_atom_type_symbol
_atom_type_description
_atom_type_scat_dispersion_real
_atom_type_scat_dispersion_imag
_atom_type_scat_source
C C 0.0181 0.0091 'International Tables Vol C Tables 4.2.6.8 and 6.1.1.4'
H H 0.0000 0.0000 'International Tables Vol C Tables 4.2.6.8 and 6.1.1.4'
O O 0.0492 0.0322 'International Tables Vol C Tables 4.2.6.8 and 6.1.1.4'

loop_
_geom_angle_atom_site_label_1
_geom_angle_atom_site_label_2
_geom_angle_atom_site_label_3
_geom_angle_site_symmetry_1
_geom_angle_site_symmetry_3
_geom_angle
_geom_angle_publ_flag
C1 O2 H55 . . 109.5 ?
C17 O3 C8 . . 61.38(12) ?
C29 O5 H56 . . 109.5 ?
C27 O7 C28 . . 61.38(10) ?
O1 C1 O2 . . 122.75(15) ?
O1 C1 C2 . . 124.20(15) ?
O2 C1 C2 . . 113.05(14) ?
C1 C2 C9 . . 106.18(13) ?
C1 C2 C10 . . 109.64(13) ?
C9 C2 C10 . . 114.94(13) ?
C1 C2 C3 . . 109.11(13) ?
C9 C2 C3 . . 114.94(13) ?
C10 C2 C3 . . 101.93(12) ?
C12 C3 C2 . . 104.81(12) ?
C12 C3 C4 . . 106.53(12) ?
C2 C3 C4 . . 114.20(12) ?
C12 C3 H26 . . 110.4 ?
C2 C3 H26 . . 110.4 ?
C4 C3 H26 . . 110.4 ?
C16 C4 C3 . . 112.60(13) ?
C16 C4 C5 . . 106.26(12) ?
C3 C4 C5 . . 107.61(12) ?
C16 C4 H25 . . 110.1 ?
C3 C4 H25 . . 110.1 ?
C5 C4 H25 . . 110.1 ?
C20 C5 C18 . . 111.54(13) ?
C20 C5 C6 . . 110.76(13) ?
C18 C5 C6 . . 114.58(13) ?
C20 C5 C4 . . 102.94(12) ?
C18 C5 C4 . . 111.51(13) ?
C6 C5 C4 . . 104.68(12) ?
C7 C6 C14 . . 104.76(13) ?
C7 C6 C15 . . 106.71(13) ?
C14 C6 C15 . . 111.91(14) ?
C7 C6 C5 . . 114.70(13) ?
C14 C6 C5 . . 116.33(13) ?
C15 C6 C5 . . 102.22(13) ?
O4 C7 C8 . . 117.95(16) ?
O4 C7 C6 . . 120.76(16) ?
C8 C7 C6 . . 121.26(14) ?
O3 C8 C17 . . 58.88(12) ?
O3 C8 C7 . . 114.59(15) ?
C17 C8 C7 . . 119.57(15) ?
O3 C8 H1 . . 117.0 ?
C17 C8 H1 . . 117.0 ?
C7 C8 H1 . . 117.0 ?
C2 C9 H4 . . 109.5 ?
C2 C9 H2 . . 109.5 ?
H4 C9 H2 . . 109.5 ?
C2 C9 H3 . . 109.5 ?
H4 C9 H3 . . 109.5 ?
H2 C9 H3 . . 109.5 ?
C2 C10 C11 . . 105.15(13) ?
C2 C10 H6 . . 110.7 ?
C11 C10 H6 . . 110.7 ?
C2 C10 H5 . . 110.7 ?
C11 C10 H5 . . 110.7 ?
H6 C10 H5 . . 108.8 ?
C10 C11 C12 . . 106.73(13) ?
C10 C11 H7 . . 110.4 ?
C12 C11 H7 . . 110.4 ?
C10 C11 H27 . . 110.4 ?
C12 C11 H27 . . 110.4 ?
H7 C11 H27 . . 108.6 ?
C20 C12 C13 . . 108.97(13) ?
C20 C12 C3 . . 103.21(12) ?
C13 C12 C3 . . 113.47(13) ?
C20 C12 C11 . . 115.79(14) ?
C13 C12 C11 . . 110.69(13) ?
C3 C12 C11 . . 104.56(12) ?
C12 C13 H8 . . 109.5 ?
C12 C13 H10 . . 109.5 ?
H8 C13 H10 . . 109.5 ?
C12 C13 H9 . . 109.5 ?
H8 C13 H9 . . 109.5 ?
H10 C13 H9 . . 109.5 ?
C6 C14 H12 . . 109.5 ?
C6 C14 H11 . . 109.5 ?
H12 C14 H11 . . 109.5 ?
C6 C14 H13 . . 109.5 ?
H12 C14 H13 . . 109.5 ?
H11 C14 H13 . . 109.5 ?
C16 C15 C6 . . 103.56(13) ?
C16 C15 H17 . . 111.0 ?
C6 C15 H17 . . 111.0 ?
C16 C15 H16 . . 111.0 ?
C6 C15 H16 . . 111.0 ?
H17 C15 H16 . . 109.0 ?
C15 C16 C4 . . 103.85(12) ?
C15 C16 H14 . . 111.0 ?
C4 C16 H14 . . 111.0 ?
C15 C16 H15 . . 111.0 ?
C4 C16 H15 . . 111.0 ?
H14 C16 H15 . . 109.0 ?
O3 C17 C8 . . 59.74(12) ?
O3 C17 C18 . . 118.33(15) ?
C8 C17 C18 . . 121.12(15) ?
O3 C17 H22 . . 115.4 ?
C8 C17 H22 . . 115.4 ?
C18 C17 H22 . . 115.4 ?
C17 C18 C19 . . 106.20(15) ?
C17 C18 C5 . . 113.26(14) ?
C19 C18 C5 . . 115.99(15) ?
C17 C18 H21 . . 107.0 ?
C19 C18 H21 . . 107.0 ?
C5 C18 H21 . . 107.0 ?
C18 C19 H18 . . 109.5 ?
C18 C19 H20 . . 109.5 ?
H18 C19 H20 . . 109.5 ?
C18 C19 H19 . . 109.5 ?
H18 C19 H19 . . 109.5 ?
H20 C19 H19 . . 109.5 ?
C12 C20 C5 . . 108.30(12) ?
C12 C20 H24 . . 110.0 ?
C5 C20 H24 . . 110.0 ?
C12 C20 H23 . . 110.0 ?
C5 C20 H23 . . 110.0 ?
H24 C20 H23 . . 108.4 ?
C22 C21 H53 . . 109.5 ?
C22 C21 H54 . . 109.5 ?
H53 C21 H54 . . 109.5 ?
C22 C21 H28 . . 109.5 ?
H53 C21 H28 . . 109.5 ?
H54 C21 H28 . . 109.5 ?
C29 C22 C21 . . 106.68(13) ?
C29 C22 C40 . . 109.70(13) ?
C21 C22 C40 . . 114.23(13) ?
C29 C22 C23 . . 109.07(12) ?
C21 C22 C23 . . 115.42(13) ?
C40 C22 C23 . . 101.61(12) ?
C37 C23 C22 . . 105.22(12) ?
C37 C23 C24 . . 106.60(12) ?
C22 C23 C24 . . 113.30(12) ?
C37 C23 H52 . . 110.5 ?
C22 C23 H52 . . 110.5 ?
C24 C23 H52 . . 110.5 ?
C30 C24 C23 . . 112.99(12) ?
C30 C24 C25 . . 105.77(12) ?
C23 C24 C25 . . 107.87(12) ?
C30 C24 H51 . . 110.0 ?
C23 C24 H51 . . 110.0 ?
C25 C24 H51 . . 110.0 ?
C36 C25 C26 . . 111.71(12) ?
C36 C25 C32 . . 110.84(12) ?
C26 C25 C32 . . 114.54(12) ?
C36 C25 C24 . . 102.83(12) ?
C26 C25 C24 . . 111.40(12) ?
C32 C25 C24 . . 104.67(12) ?
C27 C26 C35 . . 107.01(13) ?
C27 C26 C25 . . 112.95(13) ?
C35 C26 C25 . . 116.34(14) ?
C27 C26 H37 . . 106.7 ?
C35 C26 H37 . . 106.7 ?
C25 C26 H37 . . 106.7 ?
O7 C27 C28 . . 59.72(10) ?
O7 C27 C26 . . 117.75(13) ?
C28 C27 C26 . . 121.41(14) ?
O7 C27 H47 . . 115.5 ?
C28 C27 H47 . . 115.5 ?
C26 C27 H47 . . 115.5 ?
O7 C28 C27 . . 58.90(10) ?
O7 C28 C34 . . 114.98(14) ?
C27 C28 C34 . . 119.68(14) ?
O7 C28 H29 . . 116.8 ?
C27 C28 H29 . . 116.8 ?
C34 C28 H29 . . 116.8 ?
O8 C29 O5 . . 122.72(14) ?
O8 C29 C22 . . 123.58(15) ?
O5 C29 C22 . . 113.68(13) ?
C31 C30 C24 . . 104.57(13) ?
C31 C30 H50 . . 110.8 ?
C24 C30 H50 . . 110.8 ?
C31 C30 H49 . . 110.8 ?
C24 C30 H49 . . 110.8 ?
H50 C30 H49 . . 108.9 ?
C30 C31 C32 . . 103.25(13) ?
C30 C31 H48 . . 111.1 ?
C32 C31 H48 . . 111.1 ?
C30 C31 H30 . . 111.1 ?
C32 C31 H30 . . 111.1 ?
H48 C31 H30 . . 109.1 ?
C34 C32 C33 . . 104.28(13) ?
C34 C32 C31 . . 107.12(13) ?
C33 C32 C31 . . 112.61(14) ?
C34 C32 C25 . . 115.17(13) ?
C33 C32 C25 . . 115.49(13) ?
C31 C32 C25 . . 102.13(12) ?
C32 C33 H32 . . 109.5 ?
C32 C33 H33 . . 109.5 ?
H32 C33 H33 . . 109.5 ?
C32 C33 H31 . . 109.5 ?
H32 C33 H31 . . 109.5 ?
H33 C33 H31 . . 109.5 ?
O6 C34 C28 . . 118.42(14) ?
O6 C34 C32 . . 120.81(15) ?
C28 C34 C32 . . 120.72(13) ?
C26 C35 H34 . . 109.5 ?
C26 C35 H35 . . 109.5 ?
H34 C35 H35 . . 109.5 ?
C26 C35 H36 . . 109.5 ?
H34 C35 H36 . . 109.5 ?
H35 C35 H36 . . 109.5 ?
C37 C36 C25 . . 108.18(12) ?
C37 C36 H39 . . 110.1 ?
C25 C36 H39 . . 110.1 ?
C37 C36 H38 . . 110.1 ?
C25 C36 H38 . . 110.1 ?
H39 C36 H38 . . 108.4 ?
C38 C37 C36 . . 108.92(13) ?
C38 C37 C23 . . 113.59(13) ?
C36 C37 C23 . . 103.33(11) ?
C38 C37 C39 . . 110.96(12) ?
C36 C37 C39 . . 115.50(13) ?
C23 C37 C39 . . 104.38(12) ?
C37 C38 H40 . . 109.5 ?
C37 C38 H42 . . 109.5 ?
H40 C38 H42 . . 109.5 ?
C37 C38 H41 . . 109.5 ?
H40 C38 H41 . . 109.5 ?
H42 C38 H41 . . 109.5 ?
C40 C39 C37 . . 106.82(13) ?
C40 C39 H44 . . 110.4 ?
C37 C39 H44 . . 110.4 ?
C40 C39 H43 . . 110.4 ?
C37 C39 H43 . . 110.4 ?
H44 C39 H43 . . 108.6 ?
C22 C40 C39 . . 105.13(13) ?
C22 C40 H46 . . 110.7 ?
C39 C40 H46 . . 110.7 ?
C22 C40 H45 . . 110.7 ?
C39 C40 H45 . . 110.7 ?
H46 C40 H45 . . 108.8 ?

loop_
_geom_bond_atom_site_label_1
_geom_bond_atom_site_label_2
_geom_bond_site_symmetry_2
_geom_bond_distance
_geom_bond_publ_flag
O1 C1 . 1.224(2) ?
O2 C1 . 1.322(2) ?
O2 H55 . 0.84 ?
O3 C17 . 1.434(2) ?
O3 C8 . 1.447(2) ?
O4 C7 . 1.216(2) ?
O5 C29 . 1.323(2) ?
O5 H56 . 0.84 ?
O6 C34 . 1.214(2) ?
O7 C27 . 1.436(2) ?
O7 C28 . 1.4485(19) ?
O8 C29 . 1.224(2) ?
C1 C2 . 1.523(2) ?
C2 C9 . 1.540(2) ?
C2 C10 . 1.542(2) ?
C2 C3 . 1.550(2) ?
C3 C12 . 1.543(2) ?
C3 C4 . 1.558(2) ?
C3 H26 . 1.0 ?
C4 C16 . 1.537(2) ?
C4 C5 . 1.584(2) ?
C4 H25 . 1.0 ?
C5 C20 . 1.552(2) ?
C5 C18 . 1.557(2) ?
C5 C6 . 1.575(2) ?
C6 C7 . 1.540(2) ?
C6 C14 . 1.543(2) ?
C6 C15 . 1.544(2) ?
C7 C8 . 1.491(3) ?
C8 C17 . 1.470(3) ?
C8 H1 . 1.0 ?
C9 H4 . 0.98 ?
C9 H2 . 0.98 ?
C9 H3 . 0.98 ?
C10 C11 . 1.544(2) ?
C10 H6 . 0.99 ?
C10 H5 . 0.99 ?
C11 C12 . 1.565(2) ?
C11 H7 . 0.99 ?
C11 H27 . 0.99 ?
C12 C20 . 1.533(2) ?
C12 C13 . 1.536(2) ?
C13 H8 . 0.98 ?
C13 H10 . 0.98 ?
C13 H9 . 0.98 ?
C14 H12 . 0.98 ?
C14 H11 . 0.98 ?
C14 H13 . 0.98 ?
C15 C16 . 1.530(2) ?
C15 H17 . 0.99 ?
C15 H16 . 0.99 ?
C16 H14 . 0.99 ?
C16 H15 . 0.99 ?
C17 C18 . 1.510(2) ?
C17 H22 . 1.0 ?
C18 C19 . 1.537(2) ?
C18 H21 . 1.0 ?
C19 H18 . 0.98 ?
C19 H20 . 0.98 ?
C19 H19 . 0.98 ?
C20 H24 . 0.99 ?
C20 H23 . 0.99 ?
C21 C22 . 1.537(2) ?
C21 H53 . 0.98 ?
C21 H54 . 0.98 ?
C21 H28 . 0.98 ?
C22 C29 . 1.523(2) ?
C22 C40 . 1.539(2) ?
C22 C23 . 1.554(2) ?
C23 C37 . 1.550(2) ?
C23 C24 . 1.5546(19) ?
C23 H52 . 1.0 ?
C24 C30 . 1.540(2) ?
C24 C25 . 1.584(2) ?
C24 H51 . 1.0 ?
C25 C36 . 1.550(2) ?
C25 C26 . 1.555(2) ?
C25 C32 . 1.572(2) ?
C26 C27 . 1.514(2) ?
C26 C35 . 1.535(2) ?
C26 H37 . 1.0 ?
C27 C28 . 1.472(2) ?
C27 H47 . 1.0 ?
C28 C34 . 1.488(2) ?
C28 H29 . 1.0 ?
C30 C31 . 1.523(2) ?
C30 H50 . 0.99 ?
C30 H49 . 0.99 ?
C31 C32 . 1.544(2) ?
C31 H48 . 0.99 ?
C31 H30 . 0.99 ?
C32 C34 . 1.539(2) ?
C32 C33 . 1.541(2) ?
C33 H32 . 0.98 ?
C33 H33 . 0.98 ?
C33 H31 . 0.98 ?
C35 H34 . 0.98 ?
C35 H35 . 0.98 ?
C35 H36 . 0.98 ?
C36 C37 . 1.536(2) ?
C36 H39 . 0.99 ?
C36 H38 . 0.99 ?
C37 C38 . 1.535(2) ?
C37 C39 . 1.564(2) ?
C38 H40 . 0.98 ?
C38 H42 . 0.98 ?
C38 H41 . 0.98 ?
C39 C40 . 1.542(2) ?
C39 H44 . 0.99 ?
C39 H43 . 0.99 ?
C40 H46 . 0.99 ?
C40 H45 . 0.99 ?

loop_
_geom_hbond_atom_site_label_D
_geom_hbond_atom_site_label_H
_geom_hbond_atom_site_label_A
_geom_hbond_site_symmetry_A
_geom_hbond_distance_DH
_geom_hbond_distance_HA
_geom_hbond_distance_DA
_geom_hbond_angle_DHA
_geom_hbond_publ_flag
O2 H55 O8 . 0.84 1.81 2.6451(16) 172.5 ?
O5 H56 O1 . 0.84 1.84 2.6819(16) 177.3 ?
C27 H47 O8 2_647 1.00 2.52 3.219(2) 126.7 ?

loop_
_geom_torsion_atom_site_label_1
_geom_torsion_atom_site_label_2
_geom_torsion_atom_site_label_3
_geom_torsion_atom_site_label_4
_geom_torsion_site_symmetry_1
_geom_torsion_site_symmetry_2
_geom_torsion_site_symmetry_3
_geom_torsion_site_symmetry_4
_geom_torsion
_geom_torsion_publ_flag
O1 C1 C2 C9 . . . . -112.23(18) ?
O2 C1 C2 C9 . . . . 66.91(17) ?
O1 C1 C2 C10 . . . . 12.5(2) ?
O2 C1 C2 C10 . . . . -168.36(13) ?
O1 C1 C2 C3 . . . . 123.35(16) ?
O2 C1 C2 C3 . . . . -57.51(17) ?
C1 C2 C3 C12 . . . . -74.98(16) ?
C9 C2 C3 C12 . . . . 165.91(13) ?
C10 C2 C3 C12 . . . . 40.92(14) ?
C1 C2 C3 C4 . . . . 168.82(13) ?
C9 C2 C3 C4 . . . . 49.72(18) ?
C10 C2 C3 C4 . . . . -75.28(15) ?
C12 C3 C4 C16 . . . . 130.06(13) ?
C2 C3 C4 C16 . . . . -114.75(15) ?
C12 C3 C4 C5 . . . . 13.29(16) ?
C2 C3 C4 C5 . . . . 128.48(14) ?
C16 C4 C5 C20 . . . . -113.24(13) ?
C3 C4 C5 C20 . . . . 7.60(16) ?
C16 C4 C5 C18 . . . . 127.05(14) ?
C3 C4 C5 C18 . . . . -112.11(14) ?
C16 C4 C5 C6 . . . . 2.61(15) ?
C3 C4 C5 C6 . . . . 123.46(13) ?
C20 C5 C6 C7 . . . . -162.22(13) ?
C18 C5 C6 C7 . . . . -34.97(18) ?
C4 C5 C6 C7 . . . . 87.48(15) ?
C20 C5 C6 C14 . . . . -39.51(19) ?
C18 C5 C6 C14 . . . . 87.74(18) ?
C4 C5 C6 C14 . . . . -149.81(14) ?
C20 C5 C6 C15 . . . . 82.72(15) ?
C18 C5 C6 C15 . . . . -150.03(14) ?
C4 C5 C6 C15 . . . . -27.58(15) ?
C14 C6 C7 O4 . . . . 57.0(2) ?
C15 C6 C7 O4 . . . . -61.9(2) ?
C5 C6 C7 O4 . . . . -174.28(15) ?
C14 C6 C7 C8 . . . . -120.98(17) ?
C15 C6 C7 C8 . . . . 120.20(17) ?
C5 C6 C7 C8 . . . . 7.8(2) ?
C17 O3 C8 C7 . . . . 110.96(18) ?
O4 C7 C8 O3 . . . . 123.36(17) ?
C6 C7 C8 O3 . . . . -58.6(2) ?
O4 C7 C8 C17 . . . . -169.83(17) ?
C6 C7 C8 C17 . . . . 8.2(3) ?
C1 C2 C10 C11 . . . . 78.49(15) ?
C9 C2 C10 C11 . . . . -162.02(13) ?
C3 C2 C10 C11 . . . . -37.02(15) ?
C2 C10 C11 C12 . . . . 19.72(16) ?
C2 C3 C12 C20 . . . . -150.31(12) ?
C4 C3 C12 C20 . . . . -28.94(16) ?
C2 C3 C12 C13 . . . . 91.92(15) ?
C4 C3 C12 C13 . . . . -146.71(13) ?
C2 C3 C12 C11 . . . . -28.80(15) ?
C4 C3 C12 C11 . . . . 92.58(14) ?
C10 C11 C12 C20 . . . . 118.45(14) ?
C10 C11 C12 C13 . . . . -116.92(14) ?
C10 C11 C12 C3 . . . . 5.63(16) ?
C7 C6 C15 C16 . . . . -77.70(15) ?
C14 C6 C15 C16 . . . . 168.25(13) ?
C5 C6 C15 C16 . . . . 43.06(15) ?
C6 C15 C16 C4 . . . . -41.89(15) ?
C3 C4 C16 C15 . . . . -93.81(15) ?
C5 C4 C16 C15 . . . . 23.75(16) ?
C8 O3 C17 C18 . . . . -111.43(18) ?
C7 C8 C17 O3 . . . . -102.49(18) ?
O3 C8 C17 C18 . . . . 106.82(18) ?
C7 C8 C17 C18 . . . . 4.3(3) ?
O3 C17 C18 C19 . . . . 166.72(16) ?
C8 C17 C18 C19 . . . . 96.8(2) ?
O3 C17 C18 C5 . . . . 38.3(2) ?
C8 C17 C18 C5 . . . . -31.6(2) ?
C20 C5 C18 C17 . . . . 173.36(13) ?
C6 C5 C18 C17 . . . . 46.51(19) ?
C4 C5 C18 C17 . . . . -72.16(17) ?
C20 C5 C18 C19 . . . . 50.17(19) ?
C6 C5 C18 C19 . . . . -76.67(18) ?
C4 C5 C18 C19 . . . . 164.66(14) ?
C13 C12 C20 C5 . . . . 155.80(13) ?
C3 C12 C20 C5 . . . . 34.92(16) ?
C11 C12 C20 C5 . . . . -78.68(16) ?
C18 C5 C20 C12 . . . . 93.31(15) ?
C6 C5 C20 C12 . . . . -137.78(13) ?
C4 C5 C20 C12 . . . . -26.37(16) ?
C29 C22 C23 C37 . . . . -75.53(15) ?
C21 C22 C23 C37 . . . . 164.43(13) ?
C40 C22 C23 C37 . . . . 40.26(14) ?
C29 C22 C23 C24 . . . . 168.40(13) ?
C21 C22 C23 C24 . . . . 48.36(17) ?
C40 C22 C23 C24 . . . . -75.81(15) ?
C37 C23 C24 C30 . . . . 127.17(14) ?
C22 C23 C24 C30 . . . . -117.58(14) ?
C37 C23 C24 C25 . . . . 10.63(15) ?
C22 C23 C24 C25 . . . . 125.88(13) ?
C30 C24 C25 C36 . . . . -111.11(13) ?
C23 C24 C25 C36 . . . . 10.06(15) ?
C30 C24 C25 C26 . . . . 129.11(13) ?
C23 C24 C25 C26 . . . . -109.73(13) ?
C30 C24 C25 C32 . . . . 4.79(15) ?
C23 C24 C25 C32 . . . . 125.96(12) ?
C36 C25 C26 C27 . . . . 173.38(13) ?
C32 C25 C26 C27 . . . . 46.31(17) ?
C24 C25 C26 C27 . . . . -72.24(16) ?
C36 C25 C26 C35 . . . . 49.05(18) ?
C32 C25 C26 C35 . . . . -78.02(17) ?
C24 C25 C26 C35 . . . . 163.42(13) ?
C28 O7 C27 C26 . . . . -112.00(16) ?
C35 C26 C27 O7 . . . . 168.55(13) ?
C25 C26 C27 O7 . . . . 39.25(19) ?
C35 C26 C27 C28 . . . . 98.81(17) ?
C25 C26 C27 C28 . . . . -30.5(2) ?
C27 O7 C28 C34 . . . . 110.92(16) ?
C26 C27 C28 O7 . . . . 105.98(16) ?
O7 C27 C28 C34 . . . . -102.93(16) ?
C26 C27 C28 C34 . . . . 3.1(2) ?
C21 C22 C29 O8 . . . . -115.76(17) ?
C40 C22 C29 O8 . . . . 8.5(2) ?
C23 C22 C29 O8 . . . . 118.95(16) ?
C21 C22 C29 O5 . . . . 62.79(17) ?
C40 C22 C29 O5 . . . . -172.99(13) ?
C23 C22 C29 O5 . . . . -62.50(17) ?
C23 C24 C30 C31 . . . . -95.64(14) ?
C25 C24 C30 C31 . . . . 22.14(15) ?
C24 C30 C31 C32 . . . . -41.29(15) ?
C30 C31 C32 C34 . . . . -77.74(14) ?
C30 C31 C32 C33 . . . . 168.19(13) ?
C30 C31 C32 C25 . . . . 43.69(14) ?
C36 C25 C32 C34 . . . . -163.42(13) ?
C26 C25 C32 C34 . . . . -35.91(18) ?
C24 C25 C32 C34 . . . . 86.38(15) ?
C36 C25 C32 C33 . . . . -41.68(18) ?
C26 C25 C32 C33 . . . . 85.83(17) ?
C24 C25 C32 C33 . . . . -151.88(14) ?
C36 C25 C32 C31 . . . . 80.88(15) ?
C26 C25 C32 C31 . . . . -151.61(13) ?
C24 C25 C32 C31 . . . . -29.32(15) ?
O7 C28 C34 O6 . . . . 124.27(16) ?
C27 C28 C34 O6 . . . . -168.72(15) ?
O7 C28 C34 C32 . . . . -58.5(2) ?
C27 C28 C34 C32 . . . . 8.5(2) ?
C33 C32 C34 O6 . . . . 58.0(2) ?
C31 C32 C34 O6 . . . . -61.56(19) ?
C25 C32 C34 O6 . . . . -174.38(15) ?
C33 C32 C34 C28 . . . . -119.18(16) ?
C31 C32 C34 C28 . . . . 121.25(16) ?
C25 C32 C34 C28 . . . . 8.4(2) ?
C26 C25 C36 C37 . . . . 91.79(15) ?
C32 C25 C36 C37 . . . . -139.16(13) ?
C24 C25 C36 C37 . . . . -27.78(15) ?
C25 C36 C37 C38 . . . . 155.77(12) ?
C25 C36 C37 C23 . . . . 34.72(15) ?
C25 C36 C37 C39 . . . . -78.60(16) ?
C22 C23 C37 C38 . . . . 94.42(15) ?
C24 C23 C37 C38 . . . . -145.00(13) ?
C22 C23 C37 C36 . . . . -147.74(12) ?
C24 C23 C37 C36 . . . . -27.16(15) ?
C22 C23 C37 C39 . . . . -26.58(15) ?
C24 C23 C37 C39 . . . . 94.01(13) ?
C38 C37 C39 C40 . . . . -120.06(14) ?
C36 C37 C39 C40 . . . . 115.37(14) ?
C23 C37 C39 C40 . . . . 2.66(15) ?
C29 C22 C40 C39 . . . . 77.11(15) ?
C21 C22 C40 C39 . . . . -163.19(13) ?
C23 C22 C40 C39 . . . . -38.22(15) ?
C37 C39 C40 C22 . . . . 22.42(16) ?
